data_4068257
loop_
_publ_author_name
'Hu, Jian'
'Yip, John H. K.'
'Ma, Dik-Lung'
'Wong, Kwok-Yin'
'Chung, Wai-Hong'

_publ_section_title
;
 Switching on the Phosphorescence of Pyrene by Cycloplatination
;
_journal_issue 1
_journal_name_full Organometallics
_journal_page_first 51
_journal_paper_doi 10.1021/om800410m
_journal_volume 28
_journal_year 2009
_chemical_formula_sum 'C97 H80 Cl6 F6 O6 P6 Pd2 S2'
_chemical_formula_weight 2131.05
_chemical_name_systematic
; 
 ? 
;
_space_group_IT_number 2
_symmetry_cell_setting triclinic
_symmetry_space_group_name_Hall '-P 1'
_symmetry_space_group_name_H-M 'P -1'
_atom_sites_solution_hydrogens geom
_atom_sites_solution_primary direct
_atom_sites_solution_secondary difmap
_audit_creation_method SHELXL-97
_cell_angle_alpha 76.036(2)
_cell_angle_beta 74.366(2)
_cell_angle_gamma 89.660(2)
_cell_formula_units_Z 1
_cell_length_a 9.5118(10)
_cell_length_b 15.8255(16)
_cell_length_c 16.5373(17)
_cell_measurement_reflns_used 3358
_cell_measurement_temperature 293(2)
_cell_measurement_theta_max 22.12
_cell_measurement_theta_min 2.25
_cell_volume 2321.7(4)
_computing_cell_refinement 'Bruker SMART'
_computing_data_collection 'Bruker SMART'
_computing_data_reduction 'Bruker SAINT'
_computing_molecular_graphics 'Bruker SHELXTL'
_computing_publication_material 'Bruker SHELXTL'
_computing_structure_refinement 'SHELXL-97 (Sheldrick, 1997)'
_computing_structure_solution 'SHELXS-97 (Sheldrick, 1990)'
_diffrn_ambient_temperature 293(2)
_diffrn_measured_fraction_theta_full 0.998
_diffrn_measured_fraction_theta_max 0.998
_diffrn_measurement_device_type 'CCD area detector'
_diffrn_measurement_method 'phi and omega scans'
_diffrn_radiation_monochromator graphite
_diffrn_radiation_source 'fine-focus sealed tube'
_diffrn_radiation_type MoK\a
_diffrn_radiation_wavelength 0.71073
_diffrn_reflns_av_R_equivalents 0.0630
_diffrn_reflns_av_sigmaI/netI 0.0770
_diffrn_reflns_limit_h_max 12
_diffrn_reflns_limit_h_min -12
_diffrn_reflns_limit_k_max 20
_diffrn_reflns_limit_k_min -20
_diffrn_reflns_limit_l_max 21
_diffrn_reflns_limit_l_min -21
_diffrn_reflns_number 30829
_diffrn_reflns_theta_full 27.50
_diffrn_reflns_theta_max 27.50
_diffrn_reflns_theta_min 1.32
_exptl_absorpt_coefficient_mu 0.774
_exptl_absorpt_correction_T_max 0.9266
_exptl_absorpt_correction_T_min 0.6537
_exptl_absorpt_correction_type 'Sadabs, (Sheldrick 2001)'
_exptl_crystal_colour Yellow
_exptl_crystal_density_diffrn 1.524
_exptl_crystal_density_meas 0
_exptl_crystal_density_method 'not measured'
_exptl_crystal_description Rod
_exptl_crystal_F_000 1080
_exptl_crystal_size_max 0.60
_exptl_crystal_size_mid 0.24
_exptl_crystal_size_min 0.10
_refine_diff_density_max 0.927
_refine_diff_density_min -0.685
_refine_diff_density_rms 0.111
_refine_ls_extinction_method none
_refine_ls_goodness_of_fit_ref 1.042
_refine_ls_hydrogen_treatment mixed
_refine_ls_matrix_type full
_refine_ls_number_parameters 577
_refine_ls_number_reflns 10660
_refine_ls_number_restraints 5
_refine_ls_restrained_S_all 1.047
_refine_ls_R_factor_all 0.0872
_refine_ls_R_factor_gt 0.0592
_refine_ls_shift/su_max 0.001
_refine_ls_shift/su_mean 0.000
_refine_ls_structure_factor_coef Fsqd
_refine_ls_weighting_details 'calc w=1/[\s^2^(Fo^2^)+(0.0655P)^2^+1.1466P] where P=(Fo^2^+2Fc^2^)/3'
_refine_ls_weighting_scheme calc
_refine_ls_wR_factor_gt 0.1318
_refine_ls_wR_factor_ref 0.1430
_reflns_number_gt 7829
_reflns_number_total 10660
_reflns_threshold_expression >2sigma(I)
_cod_data_source_file om800410m_si_002.cif
_cod_data_source_block 6051
_cod_depositor_comments
;
The following automatic conversions were performed:

'_symmetry_cell_setting' value 'Triclinic' changed to 'triclinic'
according to /home/saulius/struct/CIF-dictionaries/cif_core.dic
dictionary named 'cif_core.dic' version 2.4.2 from 2011-04-26.

Automatic conversion script
Id: cif_fix_values 1715 2011-07-08 13:25:40Z adriana 
;
_cod_original_sg_symbol_H-M P-1
_cod_database_code 4068257

loop_
_symmetry_equiv_pos_as_xyz
'x, y, z'
'-x, -y, -z'

loop_
_atom_site_label
_atom_site_type_symbol
_atom_site_fract_x
_atom_site_fract_y
_atom_site_fract_z
_atom_site_U_iso_or_equiv
_atom_site_adp_type
_atom_site_occupancy
_atom_site_symmetry_multiplicity
_atom_site_calc_flag
_atom_site_refinement_flags
_atom_site_disorder_assembly
_atom_site_disorder_group
Pd1 Pd 0.63646(3) 0.813697(19) 0.712775(19) 0.01992(10) Uani 1 1 d . . .
P1 P 0.65953(11) 0.77009(6) 0.58687(7) 0.0211(2) Uani 1 1 d . . .
P2 P 0.61145(11) 0.86289(7) 0.83801(7) 0.0240(2) Uani 1 1 d . . .
P3 P 0.44254(11) 0.71544(7) 0.80221(7) 0.0245(2) Uani 1 1 d . . .
C1 C 0.8023(4) 0.8445(2) 0.5085(3) 0.0234(8) Uani 1 1 d . . .
C2 C 0.8524(5) 0.8449(3) 0.4210(3) 0.0299(10) Uani 1 1 d . . .
H2 H 0.8129 0.8039 0.4000 0.036 Uiso 1 1 calc R . .
C3 C 0.9603(5) 0.9059(3) 0.3654(3) 0.0285(9) Uani 1 1 d . . .
H3 H 0.9928 0.9057 0.3071 0.034 Uiso 1 1 calc R . .
C8A C 0.9787(4) 1.0321(2) 0.6040(3) 0.0236(8) Uani 1 1 d . . .
C9 C 0.8646(4) 0.9691(3) 0.6590(3) 0.0253(9) Uani 1 1 d . . .
H9 H 0.8294 0.9716 0.7165 0.030 Uiso 1 1 calc R . .
C10 C 0.8030(4) 0.9057(2) 0.6340(2) 0.0216(8) Uani 1 1 d . . .
C10A C 0.8586(4) 0.9057(2) 0.5429(2) 0.0205(8) Uani 1 1 d . . .
C15 C 0.9700(4) 0.9683(2) 0.4849(2) 0.0188(8) Uani 1 1 d . . .
C17 C 0.4952(5) 0.7813(3) 0.9297(3) 0.0288(9) Uani 1 1 d . . .
H17A H 0.5513 0.7321 0.9467 0.035 Uiso 1 1 calc R . .
H17B H 0.4593 0.8065 0.9788 0.035 Uiso 1 1 calc R . .
C18 C 0.3674(4) 0.7511(3) 0.9026(3) 0.0279(9) Uani 1 1 d . . .
H18A H 0.3042 0.7985 0.8926 0.034 Uiso 1 1 calc R . .
H18B H 0.3105 0.7032 0.9478 0.034 Uiso 1 1 calc R . .
C1D C 0.5074(4) 0.7809(3) 0.5387(3) 0.0259(9) Uani 1 1 d . . .
C2D C 0.4789(6) 0.7258(4) 0.4914(4) 0.0492(13) Uani 1 1 d . . .
H2D H 0.5339 0.6775 0.4868 0.059 Uiso 1 1 calc R . .
C3D C 0.3679(7) 0.7421(5) 0.4504(4) 0.0679(18) Uani 1 1 d . . .
H3D H 0.3487 0.7045 0.4187 0.082 Uiso 1 1 calc R . .
C4D C 0.2869(6) 0.8134(5) 0.4566(4) 0.0651(18) Uani 1 1 d . . .
H4D H 0.2116 0.8238 0.4300 0.078 Uiso 1 1 calc R . .
C5D C 0.3176(6) 0.8685(4) 0.5017(4) 0.0644(17) Uani 1 1 d . . .
H5D H 0.2649 0.9180 0.5041 0.077 Uiso 1 1 calc R . .
C6D C 0.4256(6) 0.8526(3) 0.5441(3) 0.0472(13) Uani 1 1 d . . .
H6D H 0.4431 0.8902 0.5762 0.057 Uiso 1 1 calc R . .
C1E C 0.7223(5) 0.6617(3) 0.5876(3) 0.0256(9) Uani 1 1 d . . .
C2E C 0.6268(6) 0.5885(3) 0.6227(3) 0.0417(12) Uani 1 1 d . . .
H2E H 0.5269 0.5948 0.6415 0.050 Uiso 1 1 calc R . .
C3E C 0.6784(7) 0.5057(3) 0.6303(4) 0.0584(16) Uani 1 1 d . . .
H3E H 0.6127 0.4570 0.6521 0.070 Uiso 1 1 calc R . .
C4E C 0.8244(7) 0.4953(3) 0.6060(4) 0.0607(17) Uani 1 1 d . . .
H4E H 0.8589 0.4396 0.6129 0.073 Uiso 1 1 calc R . .
C5E C 0.9206(6) 0.5673(4) 0.5713(4) 0.0526(14) Uani 1 1 d . . .
H5E H 1.0206 0.5604 0.5543 0.063 Uiso 1 1 calc R . .
C6E C 0.8696(5) 0.6500(3) 0.5615(3) 0.0363(11) Uani 1 1 d . . .
H6E H 0.9356 0.6984 0.5369 0.044 Uiso 1 1 calc R . .
C1F C 0.7654(4) 0.8824(3) 0.8780(3) 0.0267(9) Uani 1 1 d . . .
C2F C 0.8367(5) 0.8118(3) 0.9119(3) 0.0390(11) Uani 1 1 d . . .
H2F H 0.8044 0.7557 0.9143 0.047 Uiso 1 1 calc R . .
C3F C 0.9556(6) 0.8239(4) 0.9421(4) 0.0508(14) Uani 1 1 d . . .
H3F H 1.0003 0.7758 0.9666 0.061 Uiso 1 1 calc R . .
C4F C 1.0072(6) 0.9055(4) 0.9362(3) 0.0467(13) Uani 1 1 d . . .
H4F H 1.0886 0.9132 0.9553 0.056 Uiso 1 1 calc R . .
C5F C 0.9399(5) 0.9764(3) 0.9023(3) 0.0426(12) Uani 1 1 d . . .
H5F H 0.9768 1.0323 0.8973 0.051 Uiso 1 1 calc R . .
C6F C 0.8159(5) 0.9653(3) 0.8752(3) 0.0335(10) Uani 1 1 d . . .
H6F H 0.7672 1.0136 0.8551 0.040 Uiso 1 1 calc R . .
C1G C 0.5050(4) 0.9591(3) 0.8295(3) 0.0253(9) Uani 1 1 d . . .
C2G C 0.4382(5) 0.9894(3) 0.9011(3) 0.0400(11) Uani 1 1 d . . .
H2G H 0.4521 0.9628 0.9548 0.048 Uiso 1 1 calc R . .
C3G C 0.3510(6) 1.0590(3) 0.8933(3) 0.0494(14) Uani 1 1 d . . .
H3G H 0.3062 1.0790 0.9419 0.059 Uiso 1 1 calc R . .
C4G C 0.3294(6) 1.0990(3) 0.8149(4) 0.0520(14) Uani 1 1 d . . .
H4G H 0.2700 1.1458 0.8103 0.062 Uiso 1 1 calc R . .
C5G C 0.3953(6) 1.0699(3) 0.7433(4) 0.0527(14) Uani 1 1 d . . .
H5G H 0.3800 1.0967 0.6900 0.063 Uiso 1 1 calc R . .
C6G C 0.4850(5) 1.0003(3) 0.7497(3) 0.0380(11) Uani 1 1 d . . .
H6G H 0.5314 0.9814 0.7006 0.046 Uiso 1 1 calc R . .
C1H C 0.4972(5) 0.6066(3) 0.8394(3) 0.0304(10) Uani 1 1 d . . .
C2H C 0.3971(6) 0.5391(3) 0.8935(3) 0.0434(12) Uani 1 1 d . . .
H2H H 0.2985 0.5496 0.9109 0.052 Uiso 1 1 calc R . .
C3H C 0.4420(7) 0.4572(3) 0.9213(4) 0.0555(15) Uani 1 1 d . . .
H3H H 0.3738 0.4126 0.9570 0.067 Uiso 1 1 calc R . .
C4H C 0.5858(7) 0.4412(3) 0.8968(3) 0.0531(15) Uani 1 1 d . . .
H4H H 0.6153 0.3854 0.9156 0.064 Uiso 1 1 calc R . .
C5H C 0.6871(6) 0.5060(4) 0.8450(3) 0.0530(15) Uani 1 1 d . . .
H5H H 0.7853 0.4946 0.8287 0.064 Uiso 1 1 calc R . .
C6H C 0.6429(5) 0.5900(3) 0.8164(3) 0.0400(11) Uani 1 1 d . . .
H6H H 0.7121 0.6345 0.7818 0.048 Uiso 1 1 calc R . .
C1I C 0.2838(5) 0.7089(3) 0.7630(3) 0.0315(10) Uani 1 1 d . . .
C2I C 0.2374(5) 0.6363(4) 0.7421(3) 0.0457(13) Uani 1 1 d . . .
H2I H 0.2884 0.5859 0.7482 0.055 Uiso 1 1 calc R . .
C3I C 0.1140(7) 0.6393(5) 0.7119(4) 0.0653(18) Uani 1 1 d . . .
H3I H 0.0815 0.5907 0.6982 0.078 Uiso 1 1 calc R . .
C4I C 0.0398(6) 0.7149(5) 0.7023(4) 0.071(2) Uani 1 1 d . . .
H4I H -0.0433 0.7165 0.6827 0.085 Uiso 1 1 calc R . .
C5I C 0.0860(7) 0.7857(5) 0.7210(4) 0.0652(18) Uani 1 1 d . . .
H5I H 0.0354 0.8362 0.7135 0.078 Uiso 1 1 calc R . .
C6I C 0.2074(6) 0.7847(4) 0.7513(3) 0.0492(13) Uani 1 1 d . . .
H6I H 0.2386 0.8343 0.7639 0.059 Uiso 1 1 calc R . .
S1 S 0.13811(17) 0.77014(11) 0.15052(11) 0.0607(4) Uani 1 1 d . . .
O1 O 0.2266(5) 0.8320(4) 0.0747(3) 0.0959(17) Uani 1 1 d . . .
O2 O 0.1247(6) 0.6851(4) 0.1412(4) 0.107(2) Uani 1 1 d . . .
O3 O 0.0061(4) 0.8032(3) 0.1938(3) 0.0625(11) Uani 1 1 d . . .
C19 C 0.2474(9) 0.7615(4) 0.2249(5) 0.075(2) Uani 1 1 d . . .
F1 F 0.1734(9) 0.7123(3) 0.3037(4) 0.162(3) Uani 1 1 d . . .
F2 F 0.3703(6) 0.7271(4) 0.1995(5) 0.160(3) Uani 1 1 d . . .
F3 F 0.2764(4) 0.8362(2) 0.2395(2) 0.0761(11) Uani 1 1 d . . .
C1S C 0.2020(12) 0.3713(7) 0.7133(6) 0.150(5) Uani 1 1 d D . .
H1SA H 0.1036 0.3847 0.7405 0.180 Uiso 0.80 1 calc PR A 1
H1SB H 0.1977 0.3118 0.7075 0.180 Uiso 0.80 1 calc PR A 1
H1SC H 0.1484 0.4027 0.7543 0.180 Uiso 0.20 1 calc PR A 2
H1SD H 0.1372 0.3247 0.7121 0.180 Uiso 0.20 1 calc PR A 2
Cl1A Cl 0.2633(4) 0.4414(2) 0.61092(18) 0.1431(11) Uani 1 1 d D B .
Cl1B Cl 0.3105(4) 0.3782(3) 0.7781(2) 0.1183(11) Uani 0.80 1 d PD B 1
Cl1C Cl 0.3484(16) 0.3295(8) 0.7432(17) 0.179(10) Uani 0.20 1 d PD B 2
C2S C 0.0125(14) 0.5303(6) 0.0509(6) 0.085(5) Uani 0.50 1 d PD . .
H2S1 H -0.0647 0.5343 0.1017 0.101 Uiso 0.50 1 calc PR . .
H2S2 H 0.1033 0.5553 0.0538 0.101 Uiso 0.50 1 calc PR . .
Cl2B Cl -0.0309(3) 0.58425(17) -0.04436(19) 0.1333(10) Uani 1 1 d D . .

loop_
_atom_site_aniso_label
_atom_site_aniso_U_11
_atom_site_aniso_U_22
_atom_site_aniso_U_33
_atom_site_aniso_U_23
_atom_site_aniso_U_13
_atom_site_aniso_U_12
Pd1 0.01910(16) 0.02014(16) 0.01908(16) -0.00424(11) -0.00344(11) 0.00114(11)
P1 0.0210(5) 0.0197(5) 0.0230(5) -0.0059(4) -0.0061(4) 0.0014(4)
P2 0.0240(5) 0.0256(5) 0.0211(5) -0.0051(4) -0.0050(4) 0.0010(4)
P3 0.0213(5) 0.0237(5) 0.0257(6) -0.0035(4) -0.0043(4) 0.0005(4)
C1 0.024(2) 0.023(2) 0.022(2) -0.0037(16) -0.0067(17) -0.0007(16)
C2 0.036(2) 0.031(2) 0.025(2) -0.0104(18) -0.0069(19) -0.0045(19)
C3 0.034(2) 0.031(2) 0.020(2) -0.0080(17) -0.0044(18) -0.0049(18)
C8A 0.025(2) 0.022(2) 0.022(2) -0.0048(16) -0.0048(17) 0.0044(16)
C9 0.028(2) 0.029(2) 0.0167(19) -0.0071(17) -0.0011(17) 0.0008(17)
C10 0.0192(19) 0.022(2) 0.022(2) -0.0044(16) -0.0045(16) 0.0040(16)
C10A 0.0184(19) 0.0182(19) 0.024(2) -0.0019(15) -0.0071(16) 0.0026(15)
C15 0.0186(19) 0.0188(18) 0.0183(19) -0.0039(15) -0.0045(15) 0.0056(15)
C17 0.030(2) 0.030(2) 0.022(2) -0.0014(17) -0.0049(18) 0.0001(18)
C18 0.026(2) 0.026(2) 0.028(2) -0.0040(17) -0.0027(18) -0.0009(17)
C1D 0.020(2) 0.033(2) 0.025(2) -0.0068(18) -0.0061(17) 0.0035(17)
C2D 0.051(3) 0.053(3) 0.060(3) -0.023(3) -0.035(3) 0.014(3)
C3D 0.067(4) 0.092(5) 0.069(4) -0.033(4) -0.048(4) 0.011(4)
C4D 0.048(4) 0.102(5) 0.055(4) -0.018(4) -0.033(3) 0.017(4)
C5D 0.054(4) 0.079(4) 0.073(4) -0.024(4) -0.035(3) 0.038(3)
C6D 0.047(3) 0.051(3) 0.055(3) -0.023(3) -0.025(3) 0.020(3)
C1E 0.030(2) 0.024(2) 0.026(2) -0.0064(17) -0.0110(18) 0.0065(17)
C2E 0.044(3) 0.031(2) 0.041(3) -0.005(2) 0.000(2) -0.001(2)
C3E 0.087(5) 0.023(3) 0.054(4) -0.001(2) -0.008(3) 0.000(3)
C4E 0.086(5) 0.033(3) 0.059(4) -0.012(3) -0.014(3) 0.029(3)
C5E 0.055(3) 0.052(3) 0.065(4) -0.027(3) -0.028(3) 0.028(3)
C6E 0.035(3) 0.035(2) 0.045(3) -0.018(2) -0.013(2) 0.009(2)
C1F 0.027(2) 0.034(2) 0.019(2) -0.0090(17) -0.0033(17) 0.0022(18)
C2F 0.033(3) 0.040(3) 0.046(3) -0.012(2) -0.012(2) 0.005(2)
C3F 0.043(3) 0.061(4) 0.053(3) -0.013(3) -0.024(3) 0.017(3)
C4F 0.036(3) 0.067(4) 0.045(3) -0.020(3) -0.019(2) 0.001(3)
C5F 0.040(3) 0.051(3) 0.041(3) -0.018(2) -0.013(2) -0.006(2)
C6F 0.038(3) 0.037(2) 0.026(2) -0.0077(19) -0.011(2) -0.001(2)
C1G 0.021(2) 0.026(2) 0.028(2) -0.0071(17) -0.0050(17) 0.0005(16)
C2G 0.049(3) 0.035(3) 0.032(3) -0.009(2) -0.005(2) 0.008(2)
C3G 0.054(3) 0.042(3) 0.041(3) -0.015(2) 0.009(3) 0.010(3)
C4G 0.043(3) 0.043(3) 0.066(4) -0.012(3) -0.009(3) 0.018(2)
C5G 0.060(4) 0.052(3) 0.048(3) -0.006(3) -0.023(3) 0.024(3)
C6G 0.039(3) 0.041(3) 0.036(3) -0.012(2) -0.013(2) 0.013(2)
C1H 0.032(2) 0.027(2) 0.030(2) -0.0051(18) -0.0059(19) 0.0035(18)
C2H 0.038(3) 0.031(2) 0.054(3) 0.001(2) -0.010(2) 0.000(2)
C3H 0.064(4) 0.032(3) 0.059(4) 0.008(2) -0.015(3) -0.003(3)
C4H 0.079(4) 0.033(3) 0.045(3) -0.003(2) -0.019(3) 0.019(3)
C5H 0.052(3) 0.057(3) 0.045(3) -0.008(3) -0.009(3) 0.030(3)
C6H 0.035(3) 0.043(3) 0.034(3) 0.000(2) -0.005(2) 0.007(2)
C1I 0.022(2) 0.043(3) 0.027(2) -0.008(2) -0.0034(18) 0.0002(19)
C2I 0.034(3) 0.055(3) 0.052(3) -0.020(3) -0.011(2) -0.004(2)
C3I 0.048(4) 0.094(5) 0.062(4) -0.028(4) -0.020(3) -0.017(3)
C4I 0.034(3) 0.129(6) 0.057(4) -0.027(4) -0.022(3) 0.009(4)
C5I 0.048(3) 0.100(5) 0.053(4) -0.016(4) -0.026(3) 0.031(3)
C6I 0.044(3) 0.058(3) 0.049(3) -0.008(3) -0.023(3) 0.015(3)
S1 0.0580(9) 0.0788(11) 0.0658(10) -0.0417(9) -0.0311(8) 0.0366(8)
O1 0.078(3) 0.156(5) 0.040(3) -0.019(3) 0.001(2) 0.040(3)
O2 0.090(4) 0.109(4) 0.187(6) -0.102(4) -0.086(4) 0.051(3)
O3 0.049(2) 0.065(3) 0.073(3) -0.027(2) -0.007(2) 0.019(2)
C19 0.104(6) 0.045(4) 0.093(5) -0.013(4) -0.058(5) 0.021(4)
F1 0.278(8) 0.084(3) 0.137(5) 0.046(3) -0.142(6) -0.048(4)
F2 0.150(5) 0.149(5) 0.298(8) -0.146(5) -0.177(6) 0.112(4)
F3 0.103(3) 0.054(2) 0.089(3) -0.0182(19) -0.055(2) 0.005(2)
C1S 0.185(12) 0.138(9) 0.140(10) -0.023(8) -0.076(9) -0.046(9)
Cl1A 0.172(3) 0.174(3) 0.1092(19) -0.0586(19) -0.0644(19) 0.089(2)
Cl1B 0.126(3) 0.128(3) 0.113(2) -0.020(2) -0.061(2) -0.009(2)
Cl1C 0.099(10) 0.068(8) 0.38(3) -0.035(12) -0.104(15) 0.019(7)
C2S 0.046(8) 0.129(14) 0.057(8) 0.004(8) -0.002(6) 0.002(8)
Cl2B 0.0996(18) 0.1059(18) 0.149(2) 0.0051(16) 0.0082(16) 0.0210(14)

loop_
_atom_type_symbol
_atom_type_description
_atom_type_scat_dispersion_real
_atom_type_scat_dispersion_imag
_atom_type_scat_source
C C 0.0033 0.0016 'International Tables Vol C Tables 4.2.6.8 and 6.1.1.4'
H H 0.0000 0.0000 'International Tables Vol C Tables 4.2.6.8 and 6.1.1.4'
O O 0.0106 0.0060 'International Tables Vol C Tables 4.2.6.8 and 6.1.1.4'
F F 0.0171 0.0103 'International Tables Vol C Tables 4.2.6.8 and 6.1.1.4'
P P 0.1023 0.0942 'International Tables Vol C Tables 4.2.6.8 and 6.1.1.4'
S S 0.1246 0.1234 'International Tables Vol C Tables 4.2.6.8 and 6.1.1.4'
Pd Pd -0.9988 1.0072 'International Tables Vol C Tables 4.2.6.8 and 6.1.1.4'
Cl Cl 0.1484 0.1585 'International Tables Vol C Tables 4.2.6.8 and 6.1.1.4'

loop_
_geom_angle_atom_site_label_1
_geom_angle_atom_site_label_2
_geom_angle_atom_site_label_3
_geom_angle
_geom_angle_site_symmetry_1
_geom_angle_site_symmetry_3
C10 Pd1 P1 83.14(11) . .
C10 Pd1 P3 177.44(11) . .
P1 Pd1 P3 97.99(4) . .
C10 Pd1 P2 95.75(11) . .
P1 Pd1 P2 177.97(4) . .
P3 Pd1 P2 83.04(4) . .
C1 P1 C1E 105.98(19) . .
C1 P1 C1D 104.26(18) . .
C1E P1 C1D 106.82(19) . .
C1 P1 Pd1 103.46(13) . .
C1E P1 Pd1 115.70(13) . .
C1D P1 Pd1 119.15(14) . .
C1F P2 C1G 109.35(19) . .
C1F P2 C17 102.49(19) . .
C1G P2 C17 104.46(19) . .
C1F P2 Pd1 123.15(14) . .
C1G P2 Pd1 107.87(14) . .
C17 P2 Pd1 107.94(14) . .
C1H P3 C1I 109.3(2) . .
C1H P3 C18 104.0(2) . .
C1I P3 C18 102.8(2) . .
C1H P3 Pd1 113.73(15) . .
C1I P3 Pd1 117.14(15) . .
C18 P3 Pd1 108.48(13) . .
C2 C1 C10A 121.6(4) . .
C2 C1 P1 124.6(3) . .
C10A C1 P1 113.8(3) . .
C3 C2 C1 120.4(4) . .
C2 C3 C8A 120.5(4) . 2_776
C3 C8A C15 119.4(4) 2_776 2_776
C3 C8A C9 122.4(4) 2_776 .
C15 C8A C9 118.2(4) 2_776 .
C10 C9 C8A 125.4(4) . .
C9 C10 C10A 115.4(3) . .
C9 C10 Pd1 125.9(3) . .
C10A C10 Pd1 118.6(3) . .
C1 C10A C15 117.5(3) . .
C1 C10A C10 121.0(3) . .
C15 C10A C10 121.4(3) . .
C15 C15 C8A 119.3(4) 2_776 2_776
C15 C15 C10A 120.2(4) 2_776 .
C8A C15 C10A 120.5(3) 2_776 .
C18 C17 P2 108.8(3) . .
C17 C18 P3 107.8(3) . .
C2D C1D C6D 119.1(4) . .
C2D C1D P1 123.3(3) . .
C6D C1D P1 117.4(3) . .
C1D C2D C3D 120.2(5) . .
C4D C3D C2D 120.2(6) . .
C5D C4D C3D 119.3(5) . .
C4D C5D C6D 121.3(5) . .
C1D C6D C5D 119.9(5) . .
C6E C1E C2E 118.1(4) . .
C6E C1E P1 120.0(3) . .
C2E C1E P1 121.5(3) . .
C1E C2E C3E 120.7(5) . .
C4E C3E C2E 120.4(5) . .
C3E C4E C5E 119.6(5) . .
C4E C5E C6E 120.3(5) . .
C1E C6E C5E 120.8(5) . .
C2F C1F C6F 118.3(4) . .
C2F C1F P2 118.9(3) . .
C6F C1F P2 122.8(3) . .
C1F C2F C3F 120.7(5) . .
C4F C3F C2F 120.4(5) . .
C3F C4F C5F 120.1(5) . .
C4F C5F C6F 120.2(5) . .
C1F C6F C5F 120.1(4) . .
C2G C1G C6G 119.2(4) . .
C2G C1G P2 121.7(3) . .
C6G C1G P2 119.0(3) . .
C3G C2G C1G 120.1(5) . .
C4G C3G C2G 120.8(5) . .
C5G C4G C3G 119.7(5) . .
C4G C5G C6G 120.3(5) . .
C1G C6G C5G 119.7(4) . .
C6H C1H C2H 118.4(4) . .
C6H C1H P3 119.4(3) . .
C2H C1H P3 122.2(3) . .
C3H C2H C1H 120.9(5) . .
C4H C3H C2H 120.2(5) . .
C3H C4H C5H 120.6(5) . .
C4H C5H C6H 119.9(5) . .
C1H C6H C5H 120.1(5) . .
C2I C1I C6I 119.1(4) . .
C2I C1I P3 124.7(4) . .
C6I C1I P3 116.1(4) . .
C1I C2I C3I 119.5(5) . .
C4I C3I C2I 119.8(6) . .
C5I C4I C3I 120.8(5) . .
C4I C5I C6I 120.8(6) . .
C5I C6I C1I 120.0(6) . .
O2 S1 O3 115.6(3) . .
O2 S1 O1 115.2(4) . .
O3 S1 O1 114.2(3) . .
O2 S1 C19 104.4(3) . .
O3 S1 C19 103.0(3) . .
O1 S1 C19 101.9(3) . .
F2 C19 F3 107.9(6) . .
F2 C19 F1 108.4(6) . .
F3 C19 F1 104.0(6) . .
F2 C19 S1 112.6(5) . .
F3 C19 S1 113.4(4) . .
F1 C19 S1 110.1(5) . .
Cl1C C1S Cl1B 37.1(7) . .
Cl1C C1S Cl1A 108.1(11) . .
Cl1B C1S Cl1A 112.9(6) . .
Cl2B C2S Cl2B 105.0(5) . 2_565
C2S Cl2B C2S 75.0(5) . 2_565

loop_
_geom_bond_atom_site_label_1
_geom_bond_atom_site_label_2
_geom_bond_distance
_geom_bond_site_symmetry_2
Pd1 C10 2.080(4) .
Pd1 P1 2.3032(11) .
Pd1 P3 2.3369(11) .
Pd1 P2 2.3372(11) .
P1 C1 1.801(4) .
P1 C1E 1.810(4) .
P1 C1D 1.820(4) .
P2 C1F 1.818(4) .
P2 C1G 1.821(4) .
P2 C17 1.832(4) .
P3 C1H 1.807(4) .
P3 C1I 1.809(4) .
P3 C18 1.842(4) .
C1 C2 1.395(6) .
C1 C10A 1.409(5) .
C2 C3 1.380(6) .
C3 C8A 1.401(5) 2_776
C8A C3 1.401(5) 2_776
C8A C15 1.420(5) 2_776
C8A C9 1.429(5) .
C9 C10 1.364(5) .
C10 C10A 1.456(5) .
C10A C15 1.425(5) .
C15 C15 1.408(7) 2_776
C15 C8A 1.420(5) 2_776
C17 C18 1.520(6) .
C1D C2D 1.376(6) .
C1D C6D 1.380(6) .
C2D C3D 1.392(7) .
C3D C4D 1.371(9) .
C4D C5D 1.356(8) .
C5D C6D 1.382(7) .
C1E C6E 1.376(6) .
C1E C2E 1.382(6) .
C2E C3E 1.385(7) .
C3E C4E 1.358(8) .
C4E C5E 1.371(8) .
C5E C6E 1.382(6) .
C1F C2F 1.383(6) .
C1F C6F 1.385(6) .
C2F C3F 1.386(7) .
C3F C4F 1.356(7) .
C4F C5F 1.366(7) .
C5F C6F 1.397(6) .
C1G C2G 1.379(6) .
C1G C6G 1.387(6) .
C2G C3G 1.376(7) .
C3G C4G 1.367(7) .
C4G C5G 1.367(8) .
C5G C6G 1.391(6) .
C1H C6H 1.377(6) .
C1H C2H 1.393(6) .
C2H C3H 1.373(7) .
C3H C4H 1.358(8) .
C4H C5H 1.364(8) .
C5H C6H 1.401(7) .
C1I C2I 1.384(6) .
C1I C6I 1.399(7) .
C2I C3I 1.390(7) .
C3I C4I 1.383(9) .
C4I C5I 1.338(9) .
C5I C6I 1.374(7) .
S1 O2 1.401(5) .
S1 O3 1.432(4) .
S1 O1 1.446(5) .
S1 C19 1.794(7) .
C19 F2 1.295(9) .
C19 F3 1.308(7) .
C19 F1 1.350(9) .
C1S Cl1C 1.680(13) .
C1S Cl1B 1.698(9) .
C1S Cl1A 1.733(9) .
C2S Cl2B 1.754(8) .
C2S Cl2B 1.846(9) 2_565
Cl2B C2S 1.846(9) 2_565
